data_3000594
loop_
_publ_author_name
'Jack Simonson'

_publ_section_title
;
 ?
;
_journal_name_full 'To be published in Physical Review Materials'
_chemical_formula_sum 'Co In2'
_space_group_name_Hall 'F 2 -2d'
_space_group_name_H-M_alt 'F d d 2'
_cell_angle_alpha 90
_cell_angle_beta 90
_cell_angle_gamma 90
_cell_length_a 5.2722(2)
_cell_length_b 17.8025(9)
_cell_length_c 9.3835(4)
_cell_measurement_temperature 198
_cell_volume 880.72(7)
_diffrn_ambient_temperature 198
_diffrn_radiation_probe x-ray
_diffrn_radiation_type 'Ag K\a'
_diffrn_radiation_wavelength 0.56087
_refine_ls_goodness_of_fit_gt 1.1725
_refine_ls_goodness_of_fit_ref 1.1221
_refine_ls_R_factor_all 0.0413
_refine_ls_R_factor_gt 0.0234
_refine_ls_wR_factor_gt 0.0467
_refine_ls_wR_factor_ref 0.0545
_cod_database_code 3000594
_cod_hold_until_date 2025-09-14
_cod_depositor_requested_release_date 2025-09-14

loop_
_atom_site_label
_atom_site_fract_x
_atom_site_fract_y
_atom_site_fract_z
? ? ? ?
